data_9007813
loop_
_publ_author_name
'Finke, R. G.'
'Lyon, D. K.'
'Nomiya, K.'
'Weakley, T. J. R.'

_publ_section_title
;
 Structure of nonasodium alpha-triniobatopentadecawolframatodiphosphate-
 acetonitrile-water(1/2/23), Na9[P2W15Nb3O62].2CH3CN.23H2O
;
_journal_name_full 'Acta Crystallographica, Section C'
_journal_page_first 1592
_journal_page_last 1596
_journal_paper_doi 10.1107/S0108270190000038
_journal_volume 46
_journal_year 1990
_chemical_formula_structural Na9[P2W15Nb3O62].2C2H3N.23H2O
_chemical_formula_sum 'C4 N2 Na7 Nb3 O83 P2 W15'
_space_group_IT_number 2
_symmetry_space_group_name_Hall '-P 1'
_symmetry_space_group_name_H-M 'P -1'
_cell_angle_alpha 87.85
_cell_angle_beta 77.18
_cell_angle_gamma 71.87
_cell_formula_units_Z 2
_cell_length_a 13.341
_cell_length_b 15.890
_cell_length_c 21.395
_cell_volume 4200.438
_database_code_amcsd 0010175
_exptl_crystal_density_diffrn 3.687
_cod_original_formula_sum 'W15 Nb3 P2 Na7 O83 N2 C4'
_cod_database_code 9007813
_amcsd_formula_title Na9[P2W15Nb3O62].2C2H3N.23H2O

loop_
_space_group_symop_operation_xyz
x,y,z
-x,-y,-z

loop_
_atom_site_label
_atom_site_fract_x
_atom_site_fract_y
_atom_site_fract_z
_atom_site_occupancy
_atom_site_U_iso_or_equiv
W1_1 0.63511 0.60820 0.17508 0.72000 0.01836
Nb1_1 0.63511 0.60820 0.17508 0.28000 0.01836
W2_1 0.59018 0.60882 0.33811 0.72000 0.01976
Nb2_1 0.59018 0.60882 0.33811 0.28000 0.01976
W3_1 0.84685 0.54932 0.24896 0.72000 0.02039
Nb3_1 0.84685 0.54932 0.24896 0.28000 0.02039
W4 0.47121 0.45779 0.17925 1.00000 0.01469
W5 0.42456 0.46031 0.33962 1.00000 0.01545
W6 0.65101 0.39637 0.42044 1.00000 0.01583
W7 0.90477 0.33643 0.33172 1.00000 0.01583
W8 0.95574 0.33607 0.15602 1.00000 0.01570
W9 0.74901 0.39407 0.08262 1.00000 0.01482
W10 0.47415 0.22095 0.17605 1.00000 0.01520
W11 0.42854 0.22174 0.33648 1.00000 0.01558
W12 0.65517 0.15927 0.41608 1.00000 0.01570
W13 0.90925 0.09897 0.32718 1.00000 0.01545
W14 0.95938 0.09850 0.15288 1.00000 0.01570
W15 0.74951 0.15686 0.08035 1.00000 0.01431
Nb1_2 0.64115 -0.01548 0.16825 0.72000 0.01773
W1_2 0.64115 -0.01548 0.16825 0.28000 0.01773
Nb2_2 0.59840 -0.01493 0.33047 0.72000 0.01773
W2_2 0.59840 -0.01493 0.33047 0.28000 0.01773
Nb3_2 0.85479 -0.07505 0.24081 0.72000 0.01773
W3_2 0.85479 -0.07505 0.24081 0.28000 0.01773
P1 0.69340 0.40810 0.25170 1.00000 0.01520
P2 0.69710 0.15000 0.24790 1.00000 0.01267
Na1 0.70020 0.77800 0.05470 1.00000 0.03166
Na2 0.29540 -0.15220 0.23590 1.00000 0.05699
Na3 0.25700 -0.07150 0.09270 1.00000 0.04433
Na4 0.00470 0.32960 -0.02260 1.00000 0.05066
Na5 0.01820 0.68910 0.16770 1.00000 0.06079
Na6 0.58400 0.79850 0.45480 1.00000 0.05826
Na7 0.63930 0.14350 0.60780 1.00000 0.11145
O1 0.60240 0.69460 0.12640 1.00000 0.02406
O2 0.52740 0.69950 0.38980 1.00000 0.01773
O3 0.94490 0.59890 0.24750 1.00000 0.03040
O4 0.38190 0.49970 0.13080 1.00000 0.01900
O5 0.30450 0.50780 0.39160 1.00000 0.03293
O6 0.60320 0.41730 0.50340 1.00000 0.02280
O7 0.02210 0.32380 0.35500 1.00000 0.01646
O8 0.09210 0.31850 0.12370 1.00000 0.02913
O9 0.75200 0.41770 0.00290 1.00000 0.02153
O10 0.38070 0.23710 0.12740 1.00000 0.02026
O11 0.30910 0.23460 0.39040 1.00000 0.02533
O12 0.60930 0.14990 0.49550 1.00000 0.02153
O13 0.02610 0.05630 0.35170 1.00000 0.02533
O14 0.09170 0.05360 0.11880 1.00000 0.02406
O15 0.75650 0.14350 -0.00220 1.00000 0.02026
O16 0.60860 -0.08010 0.11410 1.00000 0.03293
O17 0.53470 -0.07770 0.38510 1.00000 0.03673
O18 0.96090 -0.17450 0.23510 1.00000 0.03546
O19 0.69020 0.50620 0.25180 1.00000 0.00760
O20 0.57780 0.40720 0.25350 1.00000 0.02153
O21 0.76970 0.36440 0.18920 1.00000 0.00760
O22 0.73550 0.35990 0.30970 1.00000 0.01140
O23 0.69760 0.05200 0.24780 1.00000 0.01646
O24 0.57850 0.20670 0.25430 1.00000 0.01013
O25 0.77120 0.16180 0.18640 1.00000 0.01393
O26 0.73730 0.16350 0.30590 1.00000 0.01140
O27 0.76930 0.61440 0.18750 1.00000 0.02660
O28 0.73700 0.61530 0.31760 1.00000 0.01900
O29 0.56720 0.66630 0.25930 1.00000 0.01773
O30 0.56680 -0.04750 0.25090 1.00000 0.03546
O31 0.74710 -0.09460 0.31050 1.00000 0.02153
O32 0.78230 -0.09070 0.17430 1.00000 0.02406
O33 0.51790 0.56120 0.18290 1.00000 0.02406
O34 0.47670 0.55970 0.33320 1.00000 0.01520
O35 0.63920 0.51270 0.39210 1.00000 0.02660
O36 0.88130 0.45820 0.30860 1.00000 0.02026
O37 0.91240 0.46170 0.18350 1.00000 0.02153
O38 0.72140 0.51560 0.11390 1.00000 0.02913
O39 0.52380 0.09890 0.17750 1.00000 0.02153
O40 0.48230 0.10030 0.32990 1.00000 0.01646
O41 0.64380 0.05490 0.38890 1.00000 0.02280
O42 0.88700 -0.00480 0.30300 1.00000 0.01267
O43 0.92290 -0.00410 0.17920 1.00000 0.00760
O44 0.71930 0.05480 0.10720 1.00000 0.01267
O45 0.37620 0.49560 0.26100 1.00000 0.02786
O46 0.52020 0.41170 0.39480 1.00000 0.01393
O47 0.95590 0.30620 0.24250 1.00000 0.01646
O48 0.79890 0.37580 0.41100 1.00000 0.01267
O49 0.89520 0.37230 0.08200 1.00000 0.01267
O50 0.60250 0.40950 0.11630 1.00000 0.01520
O51 0.37890 0.22820 0.25930 1.00000 0.01140
O52 0.52660 0.21480 0.39030 1.00000 0.01393
O53 0.80420 0.11350 0.40780 1.00000 0.02913
O54 0.96230 0.11810 0.23910 1.00000 0.01646
O55 0.89630 0.10790 0.07800 1.00000 0.01267
O56 0.60420 0.21450 0.11470 1.00000 0.02026
O57 0.45330 0.34500 0.18900 1.00000 0.01773
O58 0.41530 0.34620 0.32980 1.00000 0.01900
O59 0.67670 0.27270 0.41900 1.00000 0.02026
O60 0.89740 0.21960 0.34280 1.00000 0.01520
O61 0.95590 0.21870 0.14090 1.00000 0.02153
O62 0.77210 0.27040 0.07650 1.00000 0.02280
O63 0.84530 0.74050 0.12290 1.00000 0.04179
O64 0.91700 0.25750 -0.06830 1.00000 0.05573
O65 0.81010 0.62380 0.01860 1.00000 0.05953
O66 0.84710 0.81140 -0.01210 1.00000 0.05319
O67 0.44270 -0.15900 0.28150 1.00000 0.03800
O68 0.17170 -0.15110 0.17210 1.00000 0.05446
O69 0.58240 0.85040 -0.01220 1.00000 0.04939
O70 0.75810 0.75490 0.38280 1.00000 0.05573
O71 0.36350 -0.01370 0.01280 1.00000 0.05573
O72 0.62510 0.65750 0.50440 1.00000 0.07599
O73 0.31340 -0.30220 0.26650 1.00000 0.05826
O74 0.41600 -0.14530 0.12860 1.00000 0.06839
O75 0.61660 0.91980 0.50860 1.00000 0.08866
O76 0.18350 0.63490 0.19840 1.00000 0.11399
O77 0.71930 0.27230 0.59490 1.00000 0.07599
O78 0.96560 0.44270 -0.09420 1.00000 0.06333
O79 0.16880 -0.11840 0.32990 1.00000 0.12665
O80 0.28740 0.01490 0.39060 1.00000 0.18998
O81 0.95240 0.90800 0.04200 1.00000 0.03800
O82 0.22530 0.42890 0.09730 1.00000 0.05066
O83 0.84220 0.91460 0.44150 1.00000 0.02533
N1 0.26700 0.00180 0.20850 1.00000 0.12665
N2 0.66450 0.29370 -0.09160 1.00000 0.11399
C1 0.24330 0.07030 0.22650 1.00000 0.12665
C2 0.17920 0.18190 0.22560 1.00000 0.15198
C3 0.58680 0.32890 -0.05550 1.00000 0.07599
C4 0.49550 0.37500 -0.01400 1.00000 0.10132

loop_
_cod_changelog_entry_id
_cod_changelog_entry_author
_cod_changelog_entry_date
_cod_changelog_entry_text
1
;cod-tools version 3.10.1
Id: cif_fix_AMCSD_atom_labels 10224 2024-08-07 11:09:31Z saulius
;
2024-08-07T19:39:53+03:00
;Changed the following '_atom_site_label' values:
the first duplicated label 'Nb1'  converted to 'Nb1_1'
duplicated label 'Nb1' at index 18 converted to 'Nb1_2'
the first duplicated label 'W1'  converted to 'W1_1'
duplicated label 'W1' at index 19 converted to 'W1_2'
the first duplicated label 'Nb2'  converted to 'Nb2_1'
duplicated label 'Nb2' at index 20 converted to 'Nb2_2'
the first duplicated label 'W2'  converted to 'W2_1'
duplicated label 'W2' at index 21 converted to 'W2_2'
the first duplicated label 'Nb3'  converted to 'Nb3_1'
duplicated label 'Nb3' at index 22 converted to 'Nb3_2'
the first duplicated label 'W3'  converted to 'W3_1'
duplicated label 'W3' at index 23 converted to 'W3_2'
;

loop_
_cod_related_entry_id
_cod_related_entry_database
_cod_related_entry_code
1 AMCSD 0010175
